data_1530948
loop_
_publ_author_name
'Vencato, I.'
'Mattievich, E.'
'Primerano Mascarenhas, Y.'

_publ_section_title
;
 Crystal Structure of synthetic lipscombite: A redetermination
;
_journal_name_full 'American Mineralogist'
_journal_page_first 456
_journal_page_last 460
_journal_volume 74
_journal_year 1989
_chemical_formula_sum 'Fe2.95 H2 O10 P2'
_chemical_name_systematic 'Fe2.95 (P O4)2 (O H)2'
_space_group_IT_number 96
_symmetry_space_group_name_Hall 'P 4nw 2abw'
_symmetry_space_group_name_H-M 'P 43 21 2'
_cell_angle_alpha 90
_cell_angle_beta 90
_cell_angle_gamma 90
_cell_formula_units_Z 4
_cell_length_a 7.31
_cell_length_b 7.31
_cell_length_c 13.212
_cell_volume 705.998
_citation_journal_id_ASTM AMMIAY
_cod_data_source_file Vencato_AMMIAY_1989_1804.cif
_cod_data_source_block H2Fe2.95O10P2
_cod_original_cell_volume 705.9977
_cod_original_formula_sum 'H2 Fe2.95 O10 P2'
_cod_database_code 1530948

loop_
_symmetry_equiv_pos_as_xyz
x,y,z
-y+1/2,x+1/2,z+3/4
-x,-y,z+1/2
y+1/2,-x+1/2,z+1/4
x+1/2,-y+1/2,-z+1/4
y,x,-z
-x+1/2,y+1/2,-z+3/4
-y,-x,-z+1/2

loop_
_atom_site_label
_atom_site_type_symbol
_atom_site_fract_x
_atom_site_fract_y
_atom_site_fract_z
_atom_site_occupancy
_atom_site_U_iso_or_equiv
O2 O-2 0.134 0.129 0.184 1 0.0
O4 O-2 0.372 -0.113 0.193 1 0.0
O3 O-2 0.138 -0.132 0.062 1 0.0
Fe2 Fe+2 0.138 0.138 0.5 0.164 0.0
O1 O-2 0.386 0.112 0.053 1 0.0
P1 P+5 0.257 0 0.124 1 0.0
Fe1 Fe+2 0.368 0.368 0 0.782 0.0
Fe3 Fe+2 0.1489 0.3821 0.2458 1 0.0
O5 O-2 0.012 0.235 0.373 1 0.0
